data_4121644
loop_
_publ_author_name
'Meihaus, Katie R.'
'Minasian, Stefan G.'
'Lukens, Jr, Wayne W'
'Kozimor, Stosh A.'
'Shuh, David K.'
'Tyliszczak, Tolek'
'Long, Jeffrey R.'

_publ_section_title
;
 Influence of Pyrazolate vs N-Heterocyclic Carbene Ligands on the Slow
 Magnetic Relaxation of Homoleptic Trischelate Lanthanide(III) and
 Uranium(III) Complexes.
;
_journal_issue 16
_journal_name_full 'Journal of the American Chemical Society'
_journal_page_first 6056
_journal_page_last 6068
_journal_paper_doi 10.1021/ja501569t
_journal_volume 136
_journal_year 2014
_chemical_formula_sum 'C24 H36 B3 Er N12'
_chemical_formula_weight 692.34
_chemical_name_common km23
_chemical_name_systematic
; 
 ? 
;
_space_group_IT_number 148
_symmetry_cell_setting hexagonal
_symmetry_space_group_name_Hall '-R 3'
_symmetry_space_group_name_H-M 'R -3 :H'
_atom_sites_solution_hydrogens geom
_atom_sites_solution_primary direct
_atom_sites_solution_secondary difmap
_audit_creation_method SHELXL-97
_cell_angle_alpha 90.00
_cell_angle_beta 90.00
_cell_angle_gamma 120.00
_cell_formula_units_Z 6
_cell_length_a 16.0352(9)
_cell_length_b 16.0352(9)
_cell_length_c 19.4744(11)
_cell_measurement_reflns_used 9693
_cell_measurement_temperature 100(2)
_cell_measurement_theta_max 25.33
_cell_measurement_theta_min 2.54
_cell_volume 4336.5(4)
_computing_cell_refinement 'Bruker APEX2 v. 2009.1'
_computing_data_collection 'Bruker APEX2 v. 2009.1'
_computing_data_reduction 'Bruker APEX2 v. 2009.1'
_computing_molecular_graphics ORTEP-32
_computing_publication_material WinGX
_computing_structure_refinement 'SHELXL-97 (Sheldrick, 2008)'
_computing_structure_solution SIR-2004
_diffrn_ambient_temperature 100(2)
_diffrn_detector_area_resol_mean 8.366
_diffrn_measured_fraction_theta_full 0.973
_diffrn_measured_fraction_theta_max 0.974
_diffrn_measurement_device_type 'Bruker APEX-II CCD'
_diffrn_measurement_method '\f and \w scans'
_diffrn_radiation_monochromator graphite
_diffrn_radiation_source 'fine-focus sealed tube'
_diffrn_radiation_type MoK\a
_diffrn_radiation_wavelength 0.71073
_diffrn_reflns_av_R_equivalents 0.0229
_diffrn_reflns_av_sigmaI/netI 0.0095
_diffrn_reflns_limit_h_max 19
_diffrn_reflns_limit_h_min -19
_diffrn_reflns_limit_k_max 19
_diffrn_reflns_limit_k_min -19
_diffrn_reflns_limit_l_max 23
_diffrn_reflns_limit_l_min -23
_diffrn_reflns_number 31139
_diffrn_reflns_theta_full 25.00
_diffrn_reflns_theta_max 25.35
_diffrn_reflns_theta_min 1.80
_exptl_absorpt_coefficient_mu 2.941
_exptl_absorpt_correction_T_max 0.8433
_exptl_absorpt_correction_T_min 0.7575
_exptl_absorpt_correction_type multi-scan
_exptl_absorpt_process_details SADABS
_exptl_crystal_colour pink
_exptl_crystal_density_diffrn 1.591
_exptl_crystal_density_method 'not measured'
_exptl_crystal_description block
_exptl_crystal_F_000 2082
_exptl_crystal_size_max 0.10
_exptl_crystal_size_mid 0.10
_exptl_crystal_size_min 0.06
_refine_diff_density_max 0.602
_refine_diff_density_min -0.301
_refine_diff_density_rms 0.053
_refine_ls_extinction_method none
_refine_ls_goodness_of_fit_ref 1.072
_refine_ls_hydrogen_treatment mixed
_refine_ls_matrix_type full
_refine_ls_number_parameters 129
_refine_ls_number_reflns 1731
_refine_ls_number_restraints 0
_refine_ls_restrained_S_all 1.072
_refine_ls_R_factor_all 0.0126
_refine_ls_R_factor_gt 0.0123
_refine_ls_shift/su_max 0.001
_refine_ls_shift/su_mean 0.000
_refine_ls_structure_factor_coef Fsqd
_refine_ls_weighting_details 'calc w=1/[\s^2^(Fo^2^)+(0.0130P)^2^+11.9387P] where P=(Fo^2^+2Fc^2^)/3'
_refine_ls_weighting_scheme calc
_refine_ls_wR_factor_gt 0.0308
_refine_ls_wR_factor_ref 0.0309
_reflns_number_gt 1704
_reflns_number_total 1731
_reflns_threshold_expression >2sigma(I)
_cod_data_source_file ja501569t_si_010.cif
_cod_data_source_block shelxl
_cod_depositor_comments
;
The following automatic conversions were performed:

'_symmetry_cell_setting' value 'Hexagonal' changed to 'hexagonal'
according to
/usr/data/users/saulius/crontab/automatic-downloads/rss-feeds/ACS/lib/dictionaries/cif_core.dic
dictionary named 'cif_core.dic' version 2.4.2 from 2011-04-26.

Automatic conversion script
Id: cif_fix_values 2281 2013-09-26 08:29:07Z andrius 

 Adding full bibliography for 4121642--4121653.cif.
;
_cod_original_sg_symbol_H-M R-3
_cod_database_code 4121644

loop_
_symmetry_equiv_pos_as_xyz
'x, y, z'
'-y, x-y, z'
'-x+y, -x, z'
'x+2/3, y+1/3, z+1/3'
'-y+2/3, x-y+1/3, z+1/3'
'-x+y+2/3, -x+1/3, z+1/3'
'x+1/3, y+2/3, z+2/3'
'-y+1/3, x-y+2/3, z+2/3'
'-x+y+1/3, -x+2/3, z+2/3'
'-x, -y, -z'
'y, -x+y, -z'
'x-y, x, -z'
'-x+2/3, -y+1/3, -z+1/3'
'y+2/3, -x+y+1/3, -z+1/3'
'x-y+2/3, x+1/3, -z+1/3'
'-x+1/3, -y+2/3, -z+2/3'
'y+1/3, -x+y+2/3, -z+2/3'
'x-y+1/3, x+2/3, -z+2/3'

loop_
_atom_site_label
_atom_site_type_symbol
_atom_site_fract_x
_atom_site_fract_y
_atom_site_fract_z
_atom_site_U_iso_or_equiv
_atom_site_adp_type
_atom_site_occupancy
_atom_site_symmetry_multiplicity
_atom_site_calc_flag
_atom_site_refinement_flags
C1 C 0.53067(12) 0.29464(12) 0.02349(9) 0.0142(3) Uani 1 1 d .
C2 C 0.51762(14) 0.18750(14) -0.07476(10) 0.0232(4) Uani 1 1 d .
H2A H 0.5763 0.2274 -0.1013 0.035 Uiso 1 1 calc R
H2B H 0.4652 0.1459 -0.1060 0.035 Uiso 1 1 calc R
H2C H 0.5292 0.1477 -0.0423 0.035 Uiso 1 1 calc R
C3 C 0.42354(12) 0.27196(13) -0.06073(9) 0.0179(3) Uani 1 1 d .
H3 H 0.3868 0.2496 -0.1017 0.021 Uiso 1 1 calc R
C4 C 0.42027(12) 0.33230(12) -0.01394(9) 0.0172(3) Uani 1 1 d .
H4 H 0.3804 0.3605 -0.0158 0.021 Uiso 1 1 calc R
C5 C 0.52003(12) 0.28457(12) 0.18338(8) 0.0143(3) Uani 1 1 d .
C6 C 0.48820(13) 0.15322(13) 0.26634(10) 0.0210(4) Uani 1 1 d .
H6A H 0.4473 0.0879 0.2485 0.032 Uiso 1 1 calc R
H6B H 0.4775 0.1540 0.3158 0.032 Uiso 1 1 calc R
H6C H 0.5560 0.1734 0.2579 0.032 Uiso 1 1 calc R
C7 C 0.37994(12) 0.22113(12) 0.24298(9) 0.0167(3) Uani 1 1 d .
H7 H 0.3298 0.1822 0.2741 0.020 Uiso 1 1 calc R
C8 C 0.38348(12) 0.28941(12) 0.20071(9) 0.0154(3) Uani 1 1 d .
H8 H 0.3355 0.3074 0.1962 0.018 Uiso 1 1 calc R
B1 B 0.50661(14) 0.40293(14) 0.10565(10) 0.0167(4) Uani 1 1 d .
N1 N 0.49105(10) 0.24924(10) -0.03711(7) 0.0153(3) Uani 1 1 d .
N2 N 0.48547(10) 0.34559(10) 0.03711(7) 0.0141(3) Uani 1 1 d .
N3 N 0.46964(10) 0.32860(10) 0.16515(7) 0.0134(3) Uani 1 1 d .
N4 N 0.46429(10) 0.21912(10) 0.23181(7) 0.0147(3) Uani 1 1 d .
Er1 Er 0.6667 0.3333 0.108149(6) 0.01085(5) Uani 1 3 d S
H1 H 0.5877(14) 0.4480(14) 0.1116(10) 0.013 Uiso 1 1 d .
H2 H 0.4709(13) 0.4476(13) 0.1064(10) 0.013 Uiso 1 1 d .

loop_
_atom_site_aniso_label
_atom_site_aniso_U_11
_atom_site_aniso_U_22
_atom_site_aniso_U_33
_atom_site_aniso_U_23
_atom_site_aniso_U_13
_atom_site_aniso_U_12
C1 0.0118(8) 0.0129(8) 0.0160(8) 0.0016(6) 0.0023(6) 0.0047(6)
C2 0.0265(10) 0.0250(10) 0.0223(10) -0.0088(8) -0.0073(8) 0.0161(8)
C3 0.0158(8) 0.0211(9) 0.0162(8) 0.0021(7) -0.0027(7) 0.0089(7)
C4 0.0147(8) 0.0204(9) 0.0177(9) 0.0034(7) -0.0009(7) 0.0097(7)
C5 0.0151(8) 0.0134(8) 0.0133(8) -0.0022(6) -0.0017(6) 0.0064(7)
C6 0.0232(9) 0.0214(9) 0.0209(9) 0.0071(7) 0.0030(7) 0.0130(8)
C7 0.0140(8) 0.0177(8) 0.0155(8) -0.0039(7) 0.0023(6) 0.0058(7)
C8 0.0126(8) 0.0168(8) 0.0162(8) -0.0056(6) -0.0008(6) 0.0069(7)
B1 0.0182(9) 0.0157(9) 0.0174(9) 0.0004(7) 0.0006(8) 0.0094(8)
N1 0.0144(7) 0.0162(7) 0.0154(7) -0.0006(6) -0.0014(5) 0.0077(6)
N2 0.0129(7) 0.0154(7) 0.0149(7) 0.0019(6) -0.0001(5) 0.0077(6)
N3 0.0135(7) 0.0133(7) 0.0135(7) -0.0011(5) 0.0008(5) 0.0067(6)
N4 0.0149(7) 0.0144(7) 0.0139(7) 0.0000(5) 0.0006(5) 0.0067(6)
Er1 0.01028(6) 0.01028(6) 0.01201(7) 0.000 0.000 0.00514(3)

loop_
_atom_type_symbol
_atom_type_description
_atom_type_scat_dispersion_real
_atom_type_scat_dispersion_imag
_atom_type_scat_source
C C 0.0033 0.0016 'International Tables Vol C Tables 4.2.6.8 and 6.1.1.4'
H H 0.0000 0.0000 'International Tables Vol C Tables 4.2.6.8 and 6.1.1.4'
B B 0.0013 0.0007 'International Tables Vol C Tables 4.2.6.8 and 6.1.1.4'
N N 0.0061 0.0033 'International Tables Vol C Tables 4.2.6.8 and 6.1.1.4'
Er Er -0.2586 4.9576 'International Tables Vol C Tables 4.2.6.8 and 6.1.1.4'

loop_
_geom_angle_atom_site_label_1
_geom_angle_atom_site_label_2
_geom_angle_atom_site_label_3
_geom_angle
_geom_angle_site_symmetry_1
_geom_angle_site_symmetry_3
N2 C1 N1 104.06(14) . .
N2 C1 Er1 112.01(11) . .
N1 C1 Er1 143.30(12) . .
N1 C2 H2A 109.5 . .
N1 C2 H2B 109.5 . .
H2A C2 H2B 109.5 . .
N1 C2 H2C 109.5 . .
H2A C2 H2C 109.5 . .
H2B C2 H2C 109.5 . .
C4 C3 N1 106.31(15) . .
C4 C3 H3 126.8 . .
N1 C3 H3 126.8 . .
C3 C4 N2 107.41(15) . .
C3 C4 H4 126.3 . .
N2 C4 H4 126.3 . .
N3 C5 N4 104.47(14) . .
N3 C5 Er1 112.87(11) . .
N4 C5 Er1 141.94(12) . .
N4 C6 H6A 109.5 . .
N4 C6 H6B 109.5 . .
H6A C6 H6B 109.5 . .
N4 C6 H6C 109.5 . .
H6A C6 H6C 109.5 . .
H6B C6 H6C 109.5 . .
C8 C7 N4 106.14(15) . .
C8 C7 H7 126.9 . .
N4 C7 H7 126.9 . .
C7 C8 N3 107.54(15) . .
C7 C8 H8 126.2 . .
N3 C8 H8 126.2 . .
N3 B1 N2 107.42(14) . .
N3 B1 H1 106.8(10) . .
N2 B1 H1 107.8(10) . .
N3 B1 H2 111.2(10) . .
N2 B1 H2 111.0(10) . .
H1 B1 H2 112.4(13) . .
C1 N1 C3 111.35(14) . .
C1 N1 C2 125.54(14) . .
C3 N1 C2 123.06(14) . .
C1 N2 C4 110.87(14) . .
C1 N2 B1 119.78(14) . .
C4 N2 B1 129.23(14) . .
C5 N3 C8 110.56(14) . .
C5 N3 B1 119.74(14) . .
C8 N3 B1 129.32(14) . .
C5 N4 C7 111.28(14) . .
C5 N4 C6 124.74(14) . .
C7 N4 C6 123.95(14) . .
C5 Er1 C5 90.04(5) 2_655 3_665
C5 Er1 C5 90.04(5) 2_655 .
C5 Er1 C5 90.04(5) 3_665 .
C5 Er1 C1 75.56(5) 2_655 2_655
C5 Er1 C1 135.45(5) 3_665 2_655
C5 Er1 C1 130.96(5) . 2_655
C5 Er1 C1 130.96(5) 2_655 3_665
C5 Er1 C1 75.56(5) 3_665 3_665
C5 Er1 C1 135.45(5) . 3_665
C1 Er1 C1 82.72(5) 2_655 3_665
C5 Er1 C1 135.45(5) 2_655 .
C5 Er1 C1 130.96(5) 3_665 .
C5 Er1 C1 75.56(5) . .
C1 Er1 C1 82.72(5) 2_655 .
C1 Er1 C1 82.72(5) 3_665 .
C5 Er1 H1 143.0(4) 2_655 .
C5 Er1 H1 68.8(4) 3_665 .
C5 Er1 H1 61.2(4) . .
C1 Er1 H1 140.5(4) 2_655 .
C1 Er1 H1 74.3(4) 3_665 .
C1 Er1 H1 63.1(4) . .

loop_
_geom_bond_atom_site_label_1
_geom_bond_atom_site_label_2
_geom_bond_distance
_geom_bond_site_symmetry_2
C1 N2 1.362(2) .
C1 N1 1.365(2) .
C1 Er1 2.5507(17) .
C2 N1 1.456(2) .
C2 H2A 0.9800 .
C2 H2B 0.9800 .
C2 H2C 0.9800 .
C3 C4 1.349(3) .
C3 N1 1.382(2) .
C3 H3 0.9500 .
C4 N2 1.380(2) .
C4 H4 0.9500 .
C5 N3 1.359(2) .
C5 N4 1.361(2) .
C5 Er1 2.5394(17) .
C6 N4 1.456(2) .
C6 H6A 0.9800 .
C6 H6B 0.9800 .
C6 H6C 0.9800 .
C7 C8 1.348(3) .
C7 N4 1.386(2) .
C7 H7 0.9500 .
C8 N3 1.384(2) .
C8 H8 0.9500 .
B1 N3 1.552(2) .
B1 N2 1.559(2) .
B1 H1 1.135(19) .
B1 H2 1.119(19) .
Er1 C5 2.5394(17) 2_655
Er1 C5 2.5394(17) 3_665
Er1 C1 2.5507(17) 2_655
Er1 C1 2.5507(17) 3_665
Er1 H1 2.705(19) .
